data_2243394
loop_
_publ_author_name
'Harish Chinthal, Chayanna'
'Yathirajan, Hemmige S.'
'Archana, Sreeramapura D.'
'Foro, Sabine'
'Glidewell, Christopher'

_publ_section_title
;
 Three 4-(4-fluorophenyl)piperazin-1-ium salts containing organic anions:
 supramolecular assembly in one, two and three dimensions
;
_journal_coeditor_code WM5557
_journal_issue 6
_journal_name_full 'Acta Crystallographica Section E'
_journal_page_first 841
_journal_page_last 847
_journal_paper_doi 10.1107/S2056989020006398
_journal_volume 76
_journal_year 2020
_chemical_absolute_configuration syn
_chemical_formula_iupac 'C10 H14 F N2 +, C4 H5 O6 -, H2 O'
_chemical_formula_moiety 'C10 H14 F N2 +, C4 H5 O6 -, H2 O'
_chemical_formula_sum 'C14 H21 F N2 O7'
_chemical_formula_weight 348.33
_chemical_name_systematic
;
4-(4-Fluorophenyl)piperazin-1-ium
hydrogen (2<i>R</i>,3<i>R</i>)-tartrate monohydrate
;
_space_group_crystal_system orthorhombic
_space_group_IT_number 19
_space_group_name_Hall 'P 2ac 2ab'
_space_group_name_H-M_alt 'P 21 21 21'
_atom_sites_solution_hydrogens mixed
_atom_sites_solution_primary difmap
_audit_creation_method SHELXL-2014
_cell_angle_alpha 90
_cell_angle_beta 90
_cell_angle_gamma 90
_cell_formula_units_Z 4
_cell_length_a 7.0961(4)
_cell_length_b 7.4967(4)
_cell_length_c 30.757(2)
_cell_measurement_reflns_used 3036
_cell_measurement_temperature 293(2)
_cell_measurement_theta_max 27.796
_cell_measurement_theta_min 2.649
_cell_volume 1636.19(17)
_computing_cell_refinement
;
CrysAlis RED (Oxford Diffraction, 2009)
;
_computing_data_collection
;
CrysAlis CCD (Oxford Diffraction, 2009)
;
_computing_data_reduction
;
CrysAlis RED (Oxford Diffraction, 2009)
;
_computing_molecular_graphics
;
PLATON (Spek, 2020)
;
_computing_publication_material
;
SHELXL2014 (Sheldrick, 2015b) and PLATON (Spek, 2020)
;
_computing_structure_refinement
;
SHELXL2014 (Sheldrick, 2015b)
;
_computing_structure_solution
;
SHELXT (Sheldrick, 2015a)
;
_diffrn_ambient_temperature 293(2)
_diffrn_measured_fraction_theta_full 0.999
_diffrn_measured_fraction_theta_max 0.932
_diffrn_measurement_device_type
;
Oxford Diffraction Xcalibur with Sapphire CCD
;
_diffrn_measurement_method '\w scans'
_diffrn_radiation_monochromator graphite
_diffrn_radiation_type MoK\a
_diffrn_radiation_wavelength 0.71073
_diffrn_reflns_av_R_equivalents 0.0190
_diffrn_reflns_av_unetI/netI 0.0368
_diffrn_reflns_limit_h_max 7
_diffrn_reflns_limit_h_min -8
_diffrn_reflns_limit_k_max 9
_diffrn_reflns_limit_k_min -7
_diffrn_reflns_limit_l_max 20
_diffrn_reflns_limit_l_min -39
_diffrn_reflns_number 4553
_diffrn_reflns_theta_full 25.242
_diffrn_reflns_theta_max 27.796
_diffrn_reflns_theta_min 2.649
_diffrn_source 'Enhance (Mo) X-ray Source'
_diffrn_standards_decay_% 0
_diffrn_standards_interval_count 0
_diffrn_standards_interval_time 0
_diffrn_standards_number 0
_exptl_absorpt_coefficient_mu 0.120
_exptl_absorpt_correction_T_max 0.988
_exptl_absorpt_correction_T_min 0.904
_exptl_absorpt_correction_type multi-scan
_exptl_absorpt_process_details
;
(CrysAlis RED; Oxford Diffraction, 2009)
;
_exptl_crystal_colour yellow
_exptl_crystal_density_diffrn 1.414
_exptl_crystal_description needle
_exptl_crystal_F_000 736
_exptl_crystal_size_max 0.400
_exptl_crystal_size_mid 0.220
_exptl_crystal_size_min 0.100
_refine_diff_density_max 0.180
_refine_diff_density_min -0.207
_refine_ls_abs_structure_details
;
Flack <i>x</i> determined using 683 quotients
[(<i>I</i>^+^)-(<i>I</i>^-^)]/[(<i>I</i>^+^)+(<i>I</i>^-^)]
(Parsons <i>et al.</i>,  2013)
;
_refine_ls_extinction_method none
_refine_ls_goodness_of_fit_ref 1.140
_refine_ls_hydrogen_treatment mixed
_refine_ls_matrix_type full
_refine_ls_number_parameters 238
_refine_ls_number_reflns 3036
_refine_ls_number_restraints 0
_refine_ls_restrained_S_all 1.140
_refine_ls_R_factor_all 0.0699
_refine_ls_R_factor_gt 0.0450
_refine_ls_shift/su_max 0.000
_refine_ls_shift/su_mean 0.000
_refine_ls_structure_factor_coef Fsqd
_refine_ls_weighting_details 'w=1/[\s^2^(Fo^2^)+(0.0206P)^2^+0.5183P] where P=(Fo^2^+2Fc^2^)/3'
_refine_ls_weighting_scheme calc
_refine_ls_wR_factor_gt 0.0768
_refine_ls_wR_factor_ref 0.0846
_reflns_number_gt 2347
_reflns_number_total 3036
_reflns_threshold_expression 'I > 2\s(I)'
_cod_data_source_file wm5557sup1.cif
_cod_data_source_block III
_cod_database_code 2243394
_shelx_space_group_comment
;
The symmetry employed for this shelxl refinement is uniquely defined
by the following loop, which should always be used as a source of
symmetry information in preference to the above space-group names.
They are only intended as comments.
;
_shelx_estimated_absorpt_t_min 0.953
_shelx_estimated_absorpt_t_max 0.988
_shelxl_version_number 2.014

loop_
_space_group_symop_operation_xyz
'x, y, z'
'-x+1/2, -y, z+1/2'
'x+1/2, -y+1/2, -z'
'-x, y+1/2, -z+1/2'

loop_
_atom_site_type_symbol
_atom_site_label
_atom_site_fract_x
_atom_site_fract_y
_atom_site_fract_z
_atom_site_U_iso_or_equiv
_atom_site_adp_type
_atom_site_calc_flag
_atom_site_occupancy
_atom_site_disorder_assembly
_atom_site_disorder_group
N N1 0.6296(4) 0.2270(5) 0.60097(11) 0.0454(8) Uani d 1 . .
H H11 0.688(5) 0.200(5) 0.5771(12) 0.054 Uiso d 1 . .
H H12 0.623(5) 0.349(5) 0.5995(12) 0.054 Uiso d 1 . .
C C2 0.7310(4) 0.1802(5) 0.64079(12) 0.0464(9) Uani d 1 . .
H H2A 0.8493 0.2450 0.6418 0.056 Uiso calc 1 . .
H H2B 0.7597 0.0537 0.6405 0.056 Uiso calc 1 . .
C C3 0.6174(5) 0.2235(5) 0.68063(11) 0.0424(9) Uani d 1 . .
H H3A 0.6852 0.1847 0.7063 0.051 Uiso calc 1 . .
H H3B 0.5998 0.3516 0.6826 0.051 Uiso calc 1 . .
N N4 0.4346(3) 0.1361(4) 0.67912(8) 0.0359(7) Uani d 1 . .
C C5 0.3323(5) 0.1901(5) 0.64017(11) 0.0464(9) Uani d 1 . .
H H5A 0.3106 0.3178 0.6410 0.056 Uiso calc 1 . .
H H5B 0.2107 0.1311 0.6396 0.056 Uiso calc 1 . .
C C6 0.4402(5) 0.1435(6) 0.59966(11) 0.0521(10) Uani d 1 . .
H H6A 0.4530 0.0150 0.5974 0.063 Uiso calc 1 . .
H H6B 0.3720 0.1855 0.5743 0.063 Uiso calc 1 . .
C C21 0.3285(5) 0.1373(4) 0.71803(10) 0.0350(7) Uani d 1 . .
C C22 0.3867(5) 0.2237(5) 0.75550(11) 0.0439(9) Uani d 1 . .
H H22 0.4981 0.2890 0.7551 0.053 Uiso calc 1 . .
C C23 0.2824(6) 0.2149(5) 0.79359(12) 0.0554(11) Uani d 1 . .
H H23 0.3243 0.2707 0.8188 0.066 Uiso calc 1 . .
C C24 0.1175(6) 0.1230(5) 0.79317(12) 0.0541(10) Uani d 1 . .
F F24 0.0137(4) 0.1146(4) 0.83031(7) 0.0923(9) Uani d 1 . .
C C25 0.0551(5) 0.0358(6) 0.75739(12) 0.0547(11) Uani d 1 . .
H H25 -0.0575 -0.0276 0.7582 0.066 Uiso calc 1 . .
C C26 0.1605(5) 0.0422(5) 0.71956(12) 0.0456(9) Uani d 1 . .
H H26 0.1185 -0.0178 0.6949 0.055 Uiso calc 1 . .
C C31 0.9787(4) 0.8324(4) 0.56468(10) 0.0317(7) Uani d 1 . .
C C32 1.0513(4) 0.6417(4) 0.56228(10) 0.0269(7) Uani d 1 . .
H H32A 1.0143 0.5796 0.5890 0.032 Uiso calc 1 . .
C C33 0.9627(4) 0.5450(4) 0.52373(9) 0.0270(7) Uani d 1 . .
H H33A 0.8260 0.5415 0.5281 0.032 Uiso calc 1 . .
C C34 1.0350(4) 0.3543(4) 0.52206(10) 0.0285(7) Uani d 1 . .
O O31 0.8084(3) 0.8554(3) 0.57208(8) 0.0416(6) Uani d 1 . .
O O32 1.0978(3) 0.9520(3) 0.55833(9) 0.0510(7) Uani d 1 . .
O O33 1.2503(3) 0.6346(3) 0.55866(8) 0.0381(6) Uani d 1 . .
H H33 1.279(5) 0.722(5) 0.5451(12) 0.057 Uiso d 1 . .
O O34 0.9995(3) 0.6363(3) 0.48486(7) 0.0397(6) Uani d 1 . .
H H34 1.101(6) 0.610(5) 0.4746(12) 0.060 Uiso d 1 . .
O O35 1.1228(3) 0.2964(3) 0.49167(8) 0.0453(6) Uani d 1 . .
O O36 0.9946(3) 0.2667(3) 0.55754(7) 0.0341(5) Uani d 1 . .
H H36 1.040(5) 0.148(5) 0.5570(11) 0.051 Uiso d 1 . .
O O41 0.5786(4) 0.5889(4) 0.60508(10) 0.0566(8) Uani d 1 . .
H H41 0.659(7) 0.681(6) 0.5942(14) 0.085 Uiso d 1 . .
H H42 0.477(7) 0.607(6) 0.5968(15) 0.085 Uiso d 1 . .

loop_
_atom_site_aniso_label
_atom_site_aniso_U_11
_atom_site_aniso_U_22
_atom_site_aniso_U_33
_atom_site_aniso_U_12
_atom_site_aniso_U_13
_atom_site_aniso_U_23
N1 0.0359(17) 0.061(2) 0.0389(18) -0.0067(17) 0.0065(15) -0.0021(18)
C2 0.0323(18) 0.058(2) 0.049(2) -0.0006(17) 0.0024(18) 0.004(2)
C3 0.0353(19) 0.054(2) 0.038(2) -0.0045(17) -0.0052(17) -0.0010(19)
N4 0.0317(14) 0.0420(16) 0.0339(15) -0.0036(14) 0.0002(13) -0.0030(14)
C5 0.0322(17) 0.070(3) 0.037(2) -0.0069(18) -0.0011(17) -0.004(2)
C6 0.0374(19) 0.080(3) 0.039(2) -0.017(2) 0.0033(17) -0.010(2)
C21 0.0416(17) 0.0331(17) 0.0304(18) 0.0017(17) 0.0000(16) -0.0018(16)
C22 0.050(2) 0.041(2) 0.040(2) -0.0004(18) -0.0025(19) -0.0011(18)
C23 0.078(3) 0.056(2) 0.032(2) 0.007(2) -0.004(2) -0.005(2)
C24 0.069(3) 0.061(3) 0.032(2) 0.010(2) 0.013(2) 0.010(2)
F24 0.101(2) 0.131(3) 0.0449(14) 0.0048(19) 0.0275(15) 0.0101(16)
C25 0.048(2) 0.066(3) 0.050(2) -0.005(2) 0.010(2) 0.010(2)
C26 0.045(2) 0.053(2) 0.040(2) -0.0076(19) 0.0030(18) -0.0018(19)
C31 0.0327(17) 0.0241(15) 0.0382(19) 0.0000(14) -0.0036(15) 0.0015(14)
C32 0.0241(14) 0.0230(14) 0.0337(18) -0.0003(13) -0.0011(13) 0.0030(15)
C33 0.0237(14) 0.0263(14) 0.0311(17) 0.0013(14) 0.0003(14) 0.0038(15)
C34 0.0276(14) 0.0281(15) 0.0298(17) -0.0001(15) -0.0028(14) -0.0002(16)
O31 0.0319(12) 0.0327(12) 0.0604(16) 0.0040(11) 0.0029(11) 0.0000(13)
O32 0.0352(12) 0.0217(10) 0.096(2) -0.0011(11) 0.0024(14) 0.0034(14)
O33 0.0244(11) 0.0261(11) 0.0639(17) -0.0006(10) -0.0059(11) 0.0078(13)
O34 0.0400(13) 0.0421(13) 0.0371(14) 0.0082(12) 0.0024(11) 0.0137(12)
O35 0.0533(15) 0.0436(14) 0.0391(14) 0.0126(13) 0.0113(13) -0.0048(12)
O36 0.0399(13) 0.0205(10) 0.0419(13) 0.0022(10) 0.0052(11) 0.0037(11)
O41 0.0408(16) 0.0624(18) 0.0666(19) -0.0045(14) -0.0111(14) 0.0216(15)

loop_
_atom_type_symbol
_atom_type_description
_atom_type_scat_dispersion_real
_atom_type_scat_dispersion_imag
_atom_type_scat_source
C C 0.0033 0.0016 'International Tables Vol C Tables 4.2.6.8 and 6.1.1.4'
H H 0.0000 0.0000 'International Tables Vol C Tables 4.2.6.8 and 6.1.1.4'
F F 0.0171 0.0103 'International Tables Vol C Tables 4.2.6.8 and 6.1.1.4'
N N 0.0061 0.0033 'International Tables Vol C Tables 4.2.6.8 and 6.1.1.4'
O O 0.0106 0.0060 'International Tables Vol C Tables 4.2.6.8 and 6.1.1.4'

loop_
_geom_angle_atom_site_label_1
_geom_angle_atom_site_label_2
_geom_angle_atom_site_label_3
_geom_angle_site_symmetry_1
_geom_angle_site_symmetry_3
_geom_angle
_geom_angle_publ_flag
C2 N1 C6 . . 111.5(3) ?
C2 N1 H11 . . 115(2) ?
C6 N1 H11 . . 108(3) ?
C2 N1 H12 . . 108(2) ?
C6 N1 H12 . . 112(3) ?
H11 N1 H12 . . 102(3) ?
N1 C2 C3 . . 111.5(3) ?
N1 C2 H2A . . 109.3 ?
C3 C2 H2A . . 109.3 ?
N1 C2 H2B . . 109.3 ?
C3 C2 H2B . . 109.3 ?
H2A C2 H2B . . 108.0 ?
N4 C3 C2 . . 110.8(3) ?
N4 C3 H3A . . 109.5 ?
C2 C3 H3A . . 109.5 ?
N4 C3 H3B . . 109.5 ?
C2 C3 H3B . . 109.5 ?
H3A C3 H3B . . 108.1 ?
C21 N4 C3 . . 116.4(3) ?
C21 N4 C5 . . 115.4(3) ?
C3 N4 C5 . . 110.2(3) ?
N4 C5 C6 . . 111.3(3) ?
N4 C5 H5A . . 109.4 ?
C6 C5 H5A . . 109.4 ?
N4 C5 H5B . . 109.4 ?
C6 C5 H5B . . 109.4 ?
H5A C5 H5B . . 108.0 ?
N1 C6 C5 . . 109.9(3) ?
N1 C6 H6A . . 109.7 ?
C5 C6 H6A . . 109.7 ?
N1 C6 H6B . . 109.7 ?
C5 C6 H6B . . 109.7 ?
H6A C6 H6B . . 108.2 ?
C22 C21 C26 . . 117.9(3) ?
C22 C21 N4 . . 123.3(3) ?
C26 C21 N4 . . 118.8(3) ?
C21 C22 C23 . . 121.4(4) ?
C21 C22 H22 . . 119.3 ?
C23 C22 H22 . . 119.3 ?
C24 C23 C22 . . 118.4(4) ?
C24 C23 H23 . . 120.8 ?
C22 C23 H23 . . 120.8 ?
C25 C24 C23 . . 122.3(4) ?
C25 C24 F24 . . 118.9(4) ?
C23 C24 F24 . . 118.8(4) ?
C24 C25 C26 . . 119.3(4) ?
C24 C25 H25 . . 120.3 ?
C26 C25 H25 . . 120.3 ?
C25 C26 C21 . . 120.6(3) ?
C25 C26 H26 . . 119.7 ?
C21 C26 H26 . . 119.7 ?
O31 C31 O32 . . 126.0(3) ?
O31 C31 C32 . . 118.0(3) ?
O32 C31 C32 . . 116.0(3) ?
O33 C32 C31 . . 112.1(2) ?
O33 C32 C33 . . 109.4(2) ?
C31 C32 C33 . . 110.2(2) ?
O33 C32 H32A . . 108.4 ?
C31 C32 H32A . . 108.4 ?
C33 C32 H32A . . 108.4 ?
O34 C33 C34 . . 111.6(2) ?
O34 C33 C32 . . 110.7(2) ?
C34 C33 C32 . . 109.5(2) ?
O34 C33 H33A . . 108.3 ?
C34 C33 H33A . . 108.3 ?
C32 C33 H33A . . 108.3 ?
O35 C34 O36 . . 125.5(3) ?
O35 C34 C33 . . 122.7(3) ?
O36 C34 C33 . . 111.8(3) ?
C32 O33 H33 . . 105(3) ?
C33 O34 H34 . . 112(3) ?
C34 O36 H36 . . 113(2) ?
H41 O41 H42 . . 108(4) ?

loop_
_geom_bond_atom_site_label_1
_geom_bond_atom_site_label_2
_geom_bond_site_symmetry_2
_geom_bond_distance
_geom_bond_publ_flag
N1 C2 . 1.463(4) ?
N1 C6 . 1.483(4) ?
N1 H11 . 0.87(4) ?
N1 H12 . 0.92(4) ?
C2 C3 . 1.503(5) ?
C2 H2A . 0.9700 ?
C2 H2B . 0.9700 ?
C3 N4 . 1.454(4) ?
C3 H3A . 0.9700 ?
C3 H3B . 0.9700 ?
N4 C21 . 1.414(4) ?
N4 C5 . 1.458(4) ?
C5 C6 . 1.503(5) ?
C5 H5A . 0.9700 ?
C5 H5B . 0.9700 ?
C6 H6A . 0.9700 ?
C6 H6B . 0.9700 ?
C21 C22 . 1.385(4) ?
C21 C26 . 1.390(5) ?
C22 C23 . 1.387(5) ?
C22 H22 . 0.9300 ?
C23 C24 . 1.358(6) ?
C23 H23 . 0.9300 ?
C24 C25 . 1.355(5) ?
C24 F24 . 1.361(4) ?
C25 C26 . 1.384(5) ?
C25 H25 . 0.9300 ?
C26 H26 . 0.9300 ?
C31 O31 . 1.241(4) ?
C31 O32 . 1.248(4) ?
C31 C32 . 1.522(4) ?
C32 O33 . 1.418(3) ?
C32 C33 . 1.525(4) ?
C32 H32A . 0.9800 ?
C33 O34 . 1.402(3) ?
C33 C34 . 1.519(4) ?
C33 H33A . 0.9800 ?
C34 O35 . 1.204(4) ?
C34 O36 . 1.306(4) ?
O33 H33 . 0.80(4) ?
O34 H34 . 0.81(4) ?
O36 H36 . 0.95(4) ?
O41 H41 . 0.95(5) ?
O41 H42 . 0.78(5) ?

loop_
_geom_hbond_atom_site_label_D
_geom_hbond_atom_site_label_H
_geom_hbond_atom_site_label_A
_geom_hbond_site_symmetry_A
_geom_hbond_distance_DH
_geom_hbond_distance_HA
_geom_hbond_distance_DA
_geom_hbond_angle_DHA
_geom_hbond_publ_flag
N1 H11 O36 . 0.87(4) 2.31(4) 2.929(4) 128(3) y
N1 H11 O35 3_456 0.87(4) 2.17(4) 2.855(4) 136(3) y
N1 H12 O41 . 0.92(4) 1.83(4) 2.740(5) 169(3) y
O33 H33 O32 . 0.80(4) 2.19(4) 2.614(3) 113(3) no
O33 H33 O34 3_566 0.80(4) 2.10(4) 2.805(3) 146(3) y
O34 H34 O35 . 0.81(4) 2.41(4) 2.702(3) 102(3) no
O34 H34 O31 3_566 0.81(4) 2.07(4) 2.806(3) 151(4) y
O36 H36 O32 1_545 0.95(4) 1.53(4) 2.470(3) 175(3) y
O41 H41 O31 . 0.96(5) 1.82(5) 2.771(4) 178(5) y
O41 H42 O33 1_455 0.78(5) 2.00(5) 2.754(4) 163(5) y
C25 H25 Cg1 4_546 0.93 2.86 3.649(5) 144 y

loop_
_geom_torsion_atom_site_label_1
_geom_torsion_atom_site_label_2
_geom_torsion_atom_site_label_3
_geom_torsion_atom_site_label_4
_geom_torsion_site_symmetry_1
_geom_torsion_site_symmetry_2
_geom_torsion_site_symmetry_3
_geom_torsion_site_symmetry_4
_geom_torsion
_geom_torsion_publ_flag
C6 N1 C2 C3 . . . . -54.1(4) ?
N1 C2 C3 N4 . . . . 55.9(4) ?
C2 C3 N4 C21 . . . . 168.2(3) ?
C2 C3 N4 C5 . . . . -57.9(4) ?
C21 N4 C5 C6 . . . . -166.5(3) ?
C3 N4 C5 C6 . . . . 59.1(4) ?
C2 N1 C6 C5 . . . . 54.1(4) ?
N4 C5 C6 N1 . . . . -56.8(4) ?
C3 N4 C21 C22 . . . . 3.3(5) ?
C5 N4 C21 C22 . . . . -128.2(3) ?
C3 N4 C21 C26 . . . . -174.3(3) ?
C5 N4 C21 C26 . . . . 54.1(4) ?
C26 C21 C22 C23 . . . . 0.6(5) ?
N4 C21 C22 C23 . . . . -177.1(3) ?
C21 C22 C23 C24 . . . . -1.7(6) ?
C22 C23 C24 C25 . . . . 2.0(6) ?
C22 C23 C24 F24 . . . . -179.6(3) ?
C23 C24 C25 C26 . . . . -1.0(6) ?
F24 C24 C25 C26 . . . . -179.4(3) ?
C24 C25 C26 C21 . . . . -0.2(6) ?
C22 C21 C26 C25 . . . . 0.4(5) ?
N4 C21 C26 C25 . . . . 178.2(3) ?
O31 C31 C32 O33 . . . . -173.2(3) ?
O32 C31 C32 O33 . . . . 7.7(4) ?
O31 C31 C32 C33 . . . . 64.7(4) ?
O32 C31 C32 C33 . . . . -114.4(3) ?
O33 C32 C33 O34 . . . . -66.5(3) ?
C31 C32 C33 O34 . . . . 57.2(3) ?
O33 C32 C33 C34 . . . . 56.9(3) ?
C31 C32 C33 C34 . . . . -179.4(2) ?
O34 C33 C34 O35 . . . . 4.2(4) ?
C32 C33 C34 O35 . . . . -118.7(3) ?
O34 C33 C34 O36 . . . . -177.5(2) ?
C32 C33 C34 O36 . . . . 59.5(3) ?

_cod_database_fobs_code 2243394
